data_4076823
loop_
_publ_author_name
'Kalikhman, Inna'
'Gostevskii, Boris'
'Girshberg, Olga'
'Krivonos, Sonia'
'Kost, Daniel'

_publ_section_title
;
 Donor-Stabilized Silyl Cations 4:&#x00A0;N-Isopropylidene Hydrazides,
 Novel Bidentate Ligands for Penta- and Hexacoordinate Silicon Chelates1
;
_journal_issue 12
_journal_name_full Organometallics
_journal_page_first 2551
_journal_paper_doi 10.1021/om0200914
_journal_volume 21
_journal_year 2002
_chemical_formula_sum 'C19 H23 Br3 Cl3 N4 O2 Si'
_chemical_formula_weight 713.58
_chemical_name_common 5
_chemical_name_systematic
; 
 Bis(N-(dimethylamino)benzimidato-N,O)dibromosilicon(IV) 
;
_space_group_IT_number 14
_symmetry_cell_setting monoclinic
_symmetry_space_group_name_Hall '-P 2yn'
_symmetry_space_group_name_H-M 'P 1 21/n 1'
_atom_sites_solution_hydrogens geom
_atom_sites_solution_primary direct
_atom_sites_solution_secondary difmap
_audit_creation_method SHELXL-97
_cell_angle_alpha 90.00
_cell_angle_beta 101.560(3)
_cell_angle_gamma 90.00
_cell_formula_units_Z 4
_cell_length_a 13.1350(17)
_cell_length_b 11.9524(16)
_cell_length_c 17.130(2)
_cell_measurement_temperature 173(2)
_cell_volume 2634.8(6)
_computing_structure_refinement 'SHELXL-97 (Sheldrick, 1997)'
_computing_structure_solution 'SHELXS-97 (Sheldrick, 1990)'
_diffrn_ambient_temperature 173(2)
_diffrn_measured_fraction_theta_full 0.998
_diffrn_measured_fraction_theta_max 0.998
_diffrn_radiation_monochromator graphite
_diffrn_radiation_source 'fine-focus sealed tube'
_diffrn_radiation_type MoK\a
_diffrn_radiation_wavelength 0.71073
_diffrn_reflns_av_R_equivalents 0.0666
_diffrn_reflns_av_sigmaI/netI 0.0725
_diffrn_reflns_limit_h_max 12
_diffrn_reflns_limit_h_min -16
_diffrn_reflns_limit_k_max 14
_diffrn_reflns_limit_k_min -14
_diffrn_reflns_limit_l_max 21
_diffrn_reflns_limit_l_min -21
_diffrn_reflns_number 17436
_diffrn_reflns_theta_full 26.37
_diffrn_reflns_theta_max 26.37
_diffrn_reflns_theta_min 2.09
_exptl_absorpt_coefficient_mu 4.968
_exptl_crystal_density_diffrn 1.799
_exptl_crystal_density_method 'not measured'
_exptl_crystal_F_000 1404
_refine_diff_density_max 1.326
_refine_diff_density_min -1.037
_refine_diff_density_rms 0.146
_refine_ls_extinction_method none
_refine_ls_goodness_of_fit_ref 0.941
_refine_ls_hydrogen_treatment mixed
_refine_ls_matrix_type full
_refine_ls_number_parameters 292
_refine_ls_number_reflns 5377
_refine_ls_number_restraints 1
_refine_ls_restrained_S_all 0.966
_refine_ls_R_factor_all 0.0712
_refine_ls_R_factor_gt 0.0474
_refine_ls_shift/su_max 15.000
_refine_ls_shift/su_mean 0.289
_refine_ls_structure_factor_coef Fsqd
_refine_ls_weighting_details 'calc w=1/[\s^2^(Fo^2^)+(0.0617P)^2^+0.0000P] where P=(Fo^2^+2Fc^2^)/3'
_refine_ls_weighting_scheme calc
_refine_ls_wR_factor_gt 0.1098
_refine_ls_wR_factor_ref 0.1163
_reflns_number_gt 3706
_reflns_number_total 5377
_reflns_threshold_expression >2sigma(I)
_cod_data_source_file om0200914.cif
_cod_data_source_block 5
_cod_depositor_comments
;
The following automatic conversions were performed:

'_symmetry_cell_setting' value 'Monoclinic' changed to 'monoclinic'
according to /home/saulius/struct/CIF-dictionaries/cif_core.dic
dictionary named 'cif_core.dic' version 2.4.1 from 2010-06-29.

Automatic conversion script
Id: cif_fix_values 1715 2011-07-08 13:25:40Z adriana 
;
_cod_original_cell_volume 2634.7(6)
_cod_original_sg_symbol_H-M P2(1)/n
_cod_database_code 4076823

loop_
_symmetry_equiv_pos_as_xyz
'x, y, z'
'-x+1/2, y+1/2, -z+1/2'
'-x, -y, -z'
'x-1/2, -y-1/2, z-1/2'

loop_
_atom_site_label
_atom_site_type_symbol
_atom_site_fract_x
_atom_site_fract_y
_atom_site_fract_z
_atom_site_U_iso_or_equiv
_atom_site_adp_type
_atom_site_occupancy
_atom_site_symmetry_multiplicity
_atom_site_calc_flag
_atom_site_refinement_flags
Br1 Br 0.27448(5) 0.21875(6) 0.23335(3) 0.02636(18) Uani 1 1 d .
Br2 Br 0.53146(5) 0.23382(6) 0.22597(3) 0.02717(19) Uani 1 1 d .
Br3 Br 0.49831(5) 0.30556(6) 0.59663(4) 0.02852(19) Uani 1 1 d D
H33 H 0.491(5) 0.286(6) 0.5311(12) 0.043 Uiso 1 1 d D
Si1 Si 0.43113(12) 0.22718(14) 0.32504(9) 0.0192(4) Uani 1 1 d .
C1 C 0.5802(5) 0.3572(5) 0.4040(3) 0.0205(13) Uani 1 1 d .
C2 C 0.6849(4) 0.3837(5) 0.4488(3) 0.0210(13) Uani 1 1 d .
C3 C 0.7387(5) 0.3005(6) 0.4955(4) 0.0303(16) Uani 1 1 d .
H3A H 0.7077 0.2292 0.4985 0.036 Uiso 1 1 calc R
C4 C 0.8382(5) 0.3215(7) 0.5379(4) 0.0362(17) Uani 1 1 d .
H4A H 0.8754 0.2645 0.5702 0.043 Uiso 1 1 calc R
C5 C 0.8830(5) 0.4239(7) 0.5334(4) 0.0349(17) Uani 1 1 d .
H5A H 0.9516 0.4373 0.5621 0.042 Uiso 1 1 calc R
C6 C 0.8286(5) 0.5083(6) 0.4871(4) 0.0330(16) Uani 1 1 d .
H6A H 0.8594 0.5799 0.4849 0.040 Uiso 1 1 calc R
C7 C 0.7303(5) 0.4877(6) 0.4444(4) 0.0277(15) Uani 1 1 d .
H7A H 0.6933 0.5447 0.4119 0.033 Uiso 1 1 calc R
C8 C 0.3384(5) 0.4352(5) 0.3791(4) 0.0255(14) Uani 1 1 d .
H8A H 0.3345 0.5171 0.3795 0.038 Uiso 1 1 calc R
H8B H 0.3603 0.4077 0.4338 0.038 Uiso 1 1 calc R
H8C H 0.2700 0.4044 0.3557 0.038 Uiso 1 1 calc R
C9 C 0.3930(5) 0.4636(6) 0.2527(3) 0.0272(15) Uani 1 1 d .
H9A H 0.3879 0.5435 0.2641 0.041 Uiso 1 1 calc R
H9B H 0.3270 0.4376 0.2205 0.041 Uiso 1 1 calc R
H9C H 0.4488 0.4514 0.2234 0.041 Uiso 1 1 calc R
C10 C 0.2576(5) 0.0993(6) 0.4659(3) 0.0251(14) Uani 1 1 d .
C11 C 0.2399(5) 0.1882(6) 0.5141(4) 0.0318(16) Uani 1 1 d .
H11A H 0.2738 0.2578 0.5114 0.038 Uiso 1 1 calc R
C12 C 0.1727(6) 0.1742(7) 0.5661(4) 0.0407(18) Uani 1 1 d .
H12A H 0.1614 0.2342 0.5998 0.049 Uiso 1 1 calc R
C13 C 0.1221(6) 0.0736(7) 0.5692(4) 0.0421(19) Uani 1 1 d .
H13A H 0.0751 0.0650 0.6043 0.050 Uiso 1 1 calc R
C14 C 0.1394(6) -0.0138(7) 0.5220(4) 0.0424(19) Uani 1 1 d .
H14A H 0.1053 -0.0833 0.5250 0.051 Uiso 1 1 calc R
C15 C 0.2066(5) -0.0009(6) 0.4697(4) 0.0304(16) Uani 1 1 d .
H15A H 0.2176 -0.0613 0.4363 0.037 Uiso 1 1 calc R
C16 C 0.3347(5) 0.1125(5) 0.4134(3) 0.0222(14) Uani 1 1 d .
C17 C 0.5496(5) 0.0264(6) 0.3899(4) 0.0298(15) Uani 1 1 d .
H17A H 0.5522 -0.0554 0.3938 0.045 Uiso 1 1 calc R
H17B H 0.5553 0.0587 0.4432 0.045 Uiso 1 1 calc R
H17C H 0.6072 0.0531 0.3663 0.045 Uiso 1 1 calc R
C18 C 0.4322(5) -0.0084(6) 0.2653(4) 0.0325(16) Uani 1 1 d .
H18A H 0.4428 -0.0873 0.2805 0.049 Uiso 1 1 calc R
H18B H 0.4822 0.0136 0.2326 0.049 Uiso 1 1 calc R
H18C H 0.3614 0.0020 0.2347 0.049 Uiso 1 1 calc R
C19 C 0.0949(6) 0.7604(7) 0.7238(4) 0.044(2) Uani 1 1 d .
H19A H 0.0687 0.7499 0.7742 0.053 Uiso 1 1 calc R
Cl1 Cl 0.1729(2) 0.8810(2) 0.73395(14) 0.0680(7) Uani 1 1 d .
Cl2 Cl 0.16894(19) 0.6427(2) 0.70982(15) 0.0689(7) Uani 1 1 d .
Cl3 Cl -0.0123(2) 0.7753(3) 0.64524(14) 0.0760(8) Uani 1 1 d .
N1 N 0.5163(4) 0.4379(4) 0.3716(3) 0.0215(11) Uani 1 1 d .
N2 N 0.4163(4) 0.3990(4) 0.3302(3) 0.0210(11) Uani 1 1 d .
N3 N 0.3672(4) 0.0262(5) 0.3821(3) 0.0265(12) Uani 1 1 d .
N4 N 0.4477(4) 0.0616(4) 0.3379(3) 0.0240(12) Uani 1 1 d .
O1 O 0.5499(3) 0.2559(4) 0.3938(2) 0.0210(9) Uani 1 1 d .
O2 O 0.3676(3) 0.2141(3) 0.4037(2) 0.0230(9) Uani 1 1 d .

loop_
_atom_site_aniso_label
_atom_site_aniso_U_11
_atom_site_aniso_U_22
_atom_site_aniso_U_33
_atom_site_aniso_U_23
_atom_site_aniso_U_13
_atom_site_aniso_U_12
Br1 0.0182(3) 0.0316(4) 0.0273(3) -0.0030(3) -0.0001(3) -0.0028(3)
Br2 0.0226(3) 0.0362(4) 0.0246(3) -0.0018(3) 0.0090(3) -0.0018(3)
Br3 0.0304(4) 0.0234(4) 0.0321(3) -0.0028(3) 0.0071(3) -0.0014(3)
Si1 0.0166(8) 0.0199(10) 0.0207(8) -0.0022(7) 0.0031(6) -0.0010(7)
C1 0.021(3) 0.024(4) 0.017(3) -0.002(3) 0.006(2) 0.000(3)
C2 0.017(3) 0.028(4) 0.019(3) -0.002(3) 0.006(2) 0.001(3)
C3 0.028(4) 0.032(4) 0.028(3) 0.002(3) -0.001(3) -0.007(3)
C4 0.023(4) 0.048(5) 0.035(4) 0.003(3) -0.001(3) 0.002(3)
C5 0.022(4) 0.048(5) 0.034(4) -0.009(3) 0.002(3) -0.008(3)
C6 0.021(3) 0.031(4) 0.047(4) -0.007(3) 0.009(3) -0.009(3)
C7 0.023(3) 0.027(4) 0.033(3) -0.006(3) 0.006(3) -0.002(3)
C8 0.025(4) 0.022(4) 0.030(3) 0.002(3) 0.008(3) 0.003(3)
C9 0.025(4) 0.031(4) 0.025(3) 0.007(3) 0.005(3) 0.000(3)
C10 0.021(3) 0.030(4) 0.024(3) 0.007(3) 0.003(3) 0.000(3)
C11 0.032(4) 0.031(4) 0.034(4) 0.002(3) 0.013(3) -0.002(3)
C12 0.044(5) 0.041(5) 0.044(4) -0.007(3) 0.024(4) 0.001(4)
C13 0.040(5) 0.046(5) 0.049(4) 0.003(4) 0.031(4) -0.005(4)
C14 0.038(4) 0.042(5) 0.050(4) 0.016(4) 0.017(4) -0.009(4)
C15 0.029(4) 0.032(4) 0.031(3) 0.003(3) 0.008(3) -0.003(3)
C16 0.021(3) 0.023(4) 0.020(3) 0.002(3) -0.003(3) 0.001(3)
C17 0.023(3) 0.025(4) 0.041(4) 0.004(3) 0.004(3) 0.005(3)
C18 0.035(4) 0.026(4) 0.037(4) -0.013(3) 0.009(3) 0.000(3)
C19 0.045(5) 0.052(6) 0.040(4) -0.001(4) 0.018(4) -0.003(4)
Cl1 0.0746(16) 0.0596(17) 0.0709(15) 0.0051(12) 0.0175(13) -0.0201(13)
Cl2 0.0613(15) 0.0612(17) 0.0943(17) -0.0079(13) 0.0395(13) 0.0078(12)
Cl3 0.0569(15) 0.104(2) 0.0620(14) 0.0084(14) -0.0007(12) -0.0013(14)
N1 0.015(3) 0.024(3) 0.025(3) 0.001(2) 0.002(2) -0.002(2)
N2 0.018(3) 0.022(3) 0.023(2) 0.000(2) 0.004(2) 0.000(2)
N3 0.023(3) 0.029(3) 0.030(3) 0.002(2) 0.010(2) -0.003(2)
N4 0.026(3) 0.013(3) 0.034(3) -0.006(2) 0.008(3) -0.001(2)
O1 0.017(2) 0.022(3) 0.022(2) -0.0013(18) -0.0008(17) -0.0011(17)
O2 0.026(2) 0.021(3) 0.024(2) -0.0005(18) 0.0097(18) -0.0017(18)

loop_
_atom_type_symbol
_atom_type_description
_atom_type_scat_dispersion_real
_atom_type_scat_dispersion_imag
_atom_type_scat_source
C C 0.0033 0.0016 'International Tables Vol C Tables 4.2.6.8 and 6.1.1.4'
H H 0.0000 0.0000 'International Tables Vol C Tables 4.2.6.8 and 6.1.1.4'
N N 0.0061 0.0033 'International Tables Vol C Tables 4.2.6.8 and 6.1.1.4'
O O 0.0106 0.0060 'International Tables Vol C Tables 4.2.6.8 and 6.1.1.4'
Si Si 0.0817 0.0704 'International Tables Vol C Tables 4.2.6.8 and 6.1.1.4'
Br Br -0.2901 2.4595 'International Tables Vol C Tables 4.2.6.8 and 6.1.1.4'
Cl Cl 0.1484 0.1585 'International Tables Vol C Tables 4.2.6.8 and 6.1.1.4'

loop_
_geom_angle_atom_site_label_1
_geom_angle_atom_site_label_2
_geom_angle_atom_site_label_3
_geom_angle
O2 Si1 O1 89.8(2)
O2 Si1 N4 83.3(2)
O1 Si1 N4 93.2(2)
O2 Si1 N2 89.6(2)
O1 Si1 N2 81.9(2)
N4 Si1 N2 171.4(2)
O2 Si1 Br1 91.31(15)
O1 Si1 Br1 171.43(17)
N4 Si1 Br1 95.36(17)
N2 Si1 Br1 89.64(14)
O2 Si1 Br2 174.03(17)
O1 Si1 Br2 85.85(14)
N4 Si1 Br2 92.79(15)
N2 Si1 Br2 93.93(14)
Br1 Si1 Br2 93.56(6)
O1 C1 N1 118.6(5)
O1 C1 C2 120.6(5)
N1 C1 C2 120.7(6)
C3 C2 C7 120.1(6)
C3 C2 C1 117.7(6)
C7 C2 C1 122.2(6)
C2 C3 C4 119.6(6)
C5 C4 C3 120.3(7)
C4 C5 C6 120.3(6)
C7 C6 C5 119.6(7)
C6 C7 C2 120.0(6)
C15 C10 C11 119.6(6)
C15 C10 C16 121.0(6)
C11 C10 C16 119.4(6)
C12 C11 C10 119.6(7)
C13 C12 C11 120.2(7)
C14 C13 C12 120.3(7)
C13 C14 C15 120.0(7)
C10 C15 C14 120.3(7)
N3 C16 O2 123.4(6)
N3 C16 C10 119.6(6)
O2 C16 C10 117.0(5)
Cl3 C19 Cl2 111.1(4)
Cl3 C19 Cl1 110.9(5)
Cl2 C19 Cl1 110.1(4)
C1 N1 N2 114.3(5)
N1 N2 C8 106.7(4)
N1 N2 C9 105.8(4)
C8 N2 C9 107.4(5)
N1 N2 Si1 104.9(3)
C8 N2 Si1 112.9(4)
C9 N2 Si1 118.3(4)
C16 N3 N4 108.5(5)
N3 N4 C18 106.0(5)
N3 N4 C17 105.0(5)
C18 N4 C17 107.1(5)
N3 N4 Si1 105.5(3)
C18 N4 Si1 118.3(4)
C17 N4 Si1 113.8(4)
C1 O1 Si1 118.6(4)
C16 O2 Si1 113.9(4)

loop_
_geom_bond_atom_site_label_1
_geom_bond_atom_site_label_2
_geom_bond_distance
Br1 Si1 2.3272(17)
Br2 Si1 2.3493(17)
Si1 O2 1.729(4)
Si1 O1 1.790(4)
Si1 N4 1.999(5)
Si1 N2 2.067(5)
C1 O1 1.276(7)
C1 N1 1.325(8)
C1 C2 1.469(8)
C2 C3 1.379(9)
C2 C7 1.387(9)
C3 C4 1.385(9)
C4 C5 1.367(10)
C5 C6 1.390(10)
C6 C7 1.373(9)
C8 N2 1.510(7)
C9 N2 1.512(7)
C10 C15 1.381(9)
C10 C11 1.393(9)
C10 C16 1.491(8)
C11 C12 1.384(9)
C12 C13 1.381(10)
C13 C14 1.367(11)
C14 C15 1.386(9)
C16 N3 1.275(8)
C16 O2 1.311(7)
C17 N4 1.511(8)
C18 N4 1.478(7)
C19 Cl3 1.750(8)
C19 Cl2 1.753(8)
C19 Cl1 1.756(8)
N1 N2 1.438(6)
N3 N4 1.480(7)
